data_2009132
loop_
_publ_author_name
'Dupont, L\'eon'
'de Tullio, Pascal'
'Khelili, Smail'
'Somers, Fabian'
'Delarge, Jacques'
'Pirotte, Bernard'

_publ_section_title
;7-Chloro-(<i>R</i>)-3-[1-(cyclohexyl)ethylamino]-4<i>H</i>-1,2,4-benzothiadiazine
 1,1-dioxide and
 7-chloro-(<i>S</i>)-3-[1-(cyclohexyl)ethylamino]-4<i>H</i>-1,2,4-benzothiadiazine
 1,1-dioxide
;
_journal_issue 11
_journal_name_full 'Acta Crystallographica Section C'
_journal_page_first 1945
_journal_page_last 1947
_journal_paper_doi 10.1107/S0108270199010069
_journal_volume 55
_journal_year 1999
_chemical_formula_sum 'C15 H20 Cl N3 O2 S'
_chemical_formula_weight 341.85
_chemical_name_systematic
;
 7-Chloro-(R)-3-[1-(cyclohexyl)ethylamino]-4H-1,2,4-benzothiadiazine
 1,1-dioxide
;
_space_group_IT_number 19
_symmetry_cell_setting orthorhombic
_symmetry_space_group_name_Hall 'P 2ac 2ab'
_symmetry_space_group_name_H-M 'P 21 21 21'
_audit_creation_method SHELXL-97
_cell_angle_alpha 90.00
_cell_angle_beta 90.00
_cell_angle_gamma 90.00
_cell_formula_units_Z 4
_cell_length_a 11.2963(8)
_cell_length_b 11.8026(11)
_cell_length_c 12.8831(11)
_cell_measurement_reflns_used 31
_cell_measurement_temperature 293(2)
_cell_measurement_theta_max 27.00
_cell_measurement_theta_min 23.93
_cell_volume 1717.6(2)
_computing_cell_refinement DIF4
_computing_data_collection 'DIF4 (Stoe & Cie, 1987b)'
_computing_data_reduction 'REDU4 (Stoe & Cie, 1987c)'
_computing_molecular_graphics 'ORTEPIII (Burnett & Johnson, 1996)'
_computing_publication_material SHELXL97
_computing_structure_refinement 'SHELXL97 (Sheldrick, 1997a)'
_computing_structure_solution 'SHELXS97 (Sheldrick, 1997b)'
_diffrn_ambient_temperature 293(2)
_diffrn_measured_fraction_theta_full 0.978
_diffrn_measured_fraction_theta_max 0.979
_diffrn_measurement_device 'Stoe-Siemens AED 4-circle diffractometer'
_diffrn_measurement_method \w-scan
_diffrn_radiation_monochromator graphite
_diffrn_radiation_source 'fine-focus sealed tube'
_diffrn_radiation_type CuK\a
_diffrn_radiation_wavelength 1.54180
_diffrn_reflns_av_R_equivalents 0.0144
_diffrn_reflns_av_sigmaI/netI 0.0351
_diffrn_reflns_limit_h_max 13
_diffrn_reflns_limit_h_min -9
_diffrn_reflns_limit_k_max 9
_diffrn_reflns_limit_k_min -14
_diffrn_reflns_limit_l_max 15
_diffrn_reflns_limit_l_min -10
_diffrn_reflns_number 2366
_diffrn_reflns_theta_full 68.02
_diffrn_reflns_theta_max 68.02
_diffrn_reflns_theta_min 5.08
_diffrn_standards_decay_% 5
_diffrn_standards_interval_time '60 min'
_diffrn_standards_number 2
_exptl_absorpt_coefficient_mu 3.190
_exptl_absorpt_correction_T_max 0.384
_exptl_absorpt_correction_T_min 0.211
_exptl_absorpt_correction_type psi-scan
_exptl_absorpt_process_details '(EMPIR; Stoe & Cie, 1987a)'
_exptl_crystal_colour colourless
_exptl_crystal_density_diffrn 1.322
_exptl_crystal_density_method 'not measured'
_exptl_crystal_description prism
_exptl_crystal_F_000 720
_exptl_crystal_size_max 0.61
_exptl_crystal_size_mid 0.38
_exptl_crystal_size_min 0.30
_refine_diff_density_max 0.190
_refine_diff_density_min -0.161
_refine_ls_abs_structure_details 'Flack  (1983)'
_refine_ls_abs_structure_Flack 0.03(2)
_refine_ls_extinction_coef 0.0128(8)
_refine_ls_extinction_method 'SHELXL97 (Sheldrick, 1997a)'
_refine_ls_goodness_of_fit_ref 0.988
_refine_ls_hydrogen_treatment mixed
_refine_ls_matrix_type full
_refine_ls_number_parameters 207
_refine_ls_number_reflns 2155
_refine_ls_number_restraints 0
_refine_ls_restrained_S_all 0.988
_refine_ls_R_factor_all 0.0482
_refine_ls_R_factor_gt 0.0354
_refine_ls_shift/su_max 0.000
_refine_ls_shift/su_mean 0.000
_refine_ls_structure_factor_coef Fsqd
_refine_ls_weighting_details 'w = 1/[\s^2^(Fo^2^)+(0.0703P)^2^] where P=(Fo^2^+2Fc^2^)/3'
_refine_ls_weighting_scheme calc
_refine_ls_wR_factor_ref 0.0980
_reflns_number_gt 1679
_reflns_number_total 2155
_reflns_threshold_expression I>2\s(I)
_cod_data_source_file gs1050.cif
_cod_data_source_block II
_cod_depositor_comments
;
The following automatic conversions were performed:

'_refine_ls_weighting_scheme' value 'calc w =
1/[\s^2^(Fo^2^)+(0.0703P)^2^] where P=(Fo^2^+2Fc^2^)/3' was changed
to 'calc'. New tag '_refine_ls_weighting_details' was created. The
value of the new tag was set to 'w = 1/[\s^2^(Fo^2^)+(0.0703P)^2^]
where P=(Fo^2^+2Fc^2^)/3'.

Automatic conversion script
Id: cif_fix_values 3143 2015-03-26 13:38:13Z robertas 
;
_cod_original_sg_symbol_H-M P212121
_cod_database_code 2009132

loop_
_symmetry_equiv_pos_as_xyz
'x, y, z'
'-x+1/2, -y, z+1/2'
'x+1/2, -y+1/2, -z'
'-x, y+1/2, -z+1/2'

loop_
_atom_site_label
_atom_site_fract_x
_atom_site_fract_y
_atom_site_fract_z
_atom_site_U_iso_or_equiv
_atom_site_adp_type
_atom_site_calc_flag
_atom_site_refinement_flags
_atom_site_occupancy
_atom_site_disorder_assembly
_atom_site_disorder_group
_atom_site_type_symbol
S1 .84771(7) .73657(6) .24489(6) .0501(2) Uani d . 1 . . S
O1 .8431(2) .85582(17) .21852(17) .0681(7) Uani d . 1 . . O
O2 .7496(2) .6964(2) .30584(18) .0674(7) Uani d . 1 . . O
N2 .9706(2) .7139(2) .3007(2) .0545(7) Uani d . 1 . . N
C3 1.0205(3) .6126(3) .2938(2) .0482(8) Uani d . 1 . . C
N4 .9958(3) .5378(2) .2172(2) .0522(7) Uani d . 1 . . N
H4 1.029(3) .477(3) .222(3) .063 Uiso d . 1 . . H
C5 .9230(3) .5598(3) .1324(2) .0478(8) Uani d . 1 . . C
C6 .9181(3) .4862(3) .0476(3) .0623(10) Uani d . 1 . . C
H6 .9648 .4213 .0473 .075 Uiso calc R 1 . . H
C7 .8455(4) .5085(3) -.0350(3) .0700(10) Uani d . 1 . . C
H7 .8420 .4588 -.0909 .084 Uiso calc R 1 . . H
C8 .7769(3) .6066(4) -.0345(3) .0656(10) Uani d . 1 . . C
C9 .7799(3) .6802(3) .0469(3) .0592(9) Uani d . 1 . . C
H9 .7345 .7459 .0458 .071 Uiso calc R 1 . . H
C10 .8518(3) .6559(3) .1315(2) .0492(7) Uani d . 1 . . C
N11 1.1015(3) .5814(3) .3621(2) .0619(8) Uani d . 1 . . N
H11 1.135(4) .528(3) .352(3) .074 Uiso d . 1 . . H
C12 1.1381(4) .6461(3) .4531(3) .0659(10) Uani d . 1 . . C
H12 1.0907 .7156 .4539 .079 Uiso calc R 1 . . H
C13 1.2665(4) .6816(5) .4404(4) .1083(18) Uani d . 1 . . C
H13A 1.3149 .6156 .4308 .162 Uiso calc R 1 . . H
H13B 1.2920 .7216 .5013 .162 Uiso calc R 1 . . H
H13C 1.2738 .7302 .3809 .162 Uiso calc R 1 . . H
C14 1.1126(3) .5840(3) .5541(3) .0628(10) Uani d . 1 . . C
H14 1.1417 .6325 .6103 .075 Uiso calc R 1 . . H
C15 .9818(4) .5694(5) .5710(4) .0960(15) Uani d . 1 . . C
H15A .9492 .5228 .5160 .115 Uiso calc R 1 . . H
H15B .9433 .6428 .5682 .115 Uiso calc R 1 . . H
C16 .9566(5) .5135(7) .6767(5) .135(2) Uani d . 1 . . C
H16A .9840 .5626 .7321 .162 Uiso calc R 1 . . H
H16B .8720 .5027 .6850 .162 Uiso calc R 1 . . H
C17 1.0177(6) .4021(6) .6838(5) .123(2) Uani d . 1 . . C
H17A 1.0029 .3687 .7513 .148 Uiso calc R 1 . . H
H17B .9865 .3513 .6313 .148 Uiso calc R 1 . . H
C18 1.1461(6) .4161(5) .6686(4) .1113(18) Uani d . 1 . . C
H18A 1.1840 .3424 .6718 .134 Uiso calc R 1 . . H
H18B 1.1779 .4621 .7244 .134 Uiso calc R 1 . . H
C19 1.1752(4) .4718(4) .5647(3) .0844(13) Uani d . 1 . . C
H19A 1.2600 .4834 .5596 .101 Uiso calc R 1 . . H
H19B 1.1512 .4221 .5086 .101 Uiso calc R 1 . . H
Cl1 .68404(11) .63344(11) -.13912(8) .0985(5) Uani d . 1 . . Cl

loop_
_atom_site_aniso_label
_atom_site_aniso_U_11
_atom_site_aniso_U_22
_atom_site_aniso_U_33
_atom_site_aniso_U_12
_atom_site_aniso_U_13
_atom_site_aniso_U_23
S1 .0574(4) .0428(4) .0500(4) -.0007(4) .0002(4) -.0030(3)
O1 .0909(18) .0405(11) .0728(15) .0005(13) -.0155(15) .0026(11)
O2 .0656(16) .0698(15) .0668(15) -.0099(13) .0157(13) -.0053(12)
N2 .0558(17) .0521(16) .0557(17) .0045(13) -.0120(14) -.0122(13)
C3 .0492(19) .0532(19) .0423(16) -.0047(15) -.0004(14) -.0024(14)
N4 .0645(18) .0455(16) .0465(14) .0032(13) -.0044(14) -.0055(12)
C5 .055(2) .0517(19) .0367(16) -.0100(15) .0047(14) -.0053(15)
C6 .075(2) .060(2) .0527(19) -.0048(18) -.0043(18) -.0099(19)
C7 .090(3) .074(2) .0462(18) -.019(3) -.005(2) -.0105(18)
C8 .071(2) .078(3) .0477(19) -.019(2) -.0137(18) .0017(19)
C9 .060(2) .062(2) .0558(19) -.0116(17) -.0075(16) .0027(18)
C10 .0532(19) .0503(17) .0440(16) -.0069(17) -.0003(15) .0008(13)
N11 .072(2) .0586(19) .0553(16) .0107(15) -.0167(16) -.0118(15)
C12 .080(3) .063(2) .0542(18) .003(2) -.014(2) -.0127(17)
C13 .115(4) .138(5) .072(3) -.065(4) -.013(3) -.005(3)
C14 .066(2) .069(2) .0533(19) .0002(18) -.0083(19) -.0106(19)
C15 .066(3) .121(4) .101(3) .013(3) .001(3) -.006(3)
C16 .094(4) .203(8) .108(4) -.020(5) .037(4) .020(5)
C17 .121(5) .139(6) .108(4) -.052(4) .005(4) .029(4)
C18 .145(5) .110(4) .079(3) .028(4) -.002(4) .021(3)
C19 .089(3) .088(3) .076(3) .018(3) .004(2) .006(2)
Cl1 .1098(10) .1158(9) .0701(6) -.0251(7) -.0406(6) .0073(6)

loop_
_atom_type_symbol
_atom_type_description
_atom_type_scat_dispersion_real
_atom_type_scat_dispersion_imag
_atom_type_scat_source
C C 0.0181 0.0091 'International Tables Vol C Tables 4.2.6.8 and 6.1.1.4'
H H 0.0000 0.0000 'International Tables Vol C Tables 4.2.6.8 and 6.1.1.4'
Cl Cl 0.3639 0.7018 'International Tables Vol C Tables 4.2.6.8 and 6.1.1.4'
N N 0.0311 0.0180 'International Tables Vol C Tables 4.2.6.8 and 6.1.1.4'
O O 0.0492 0.0322 'International Tables Vol C Tables 4.2.6.8 and 6.1.1.4'
S S 0.3331 0.5567 'International Tables Vol C Tables 4.2.6.8 and 6.1.1.4'

loop_
_geom_angle_atom_site_label_1
_geom_angle_atom_site_label_2
_geom_angle_atom_site_label_3
_geom_angle
_geom_angle_publ_flag
O2 S1 O1 115.03(17) no
O2 S1 N2 111.78(15) no
O1 S1 N2 107.56(15) no
O2 S1 C10 107.33(15) no
O1 S1 C10 109.56(14) no
N2 S1 C10 105.36(16) no
C3 N2 S1 119.6(2) yes
N2 C3 N11 120.1(3) yes
N2 C3 N4 123.4(3) yes
N11 C3 N4 116.5(3) yes
C3 N4 C5 124.9(3) yes
C3 N4 H4 116(3) yes
C5 N4 H4 120(3) yes
N4 C5 C10 120.0(3) no
N4 C5 C6 121.4(3) no
C10 C5 C6 118.5(3) no
C7 C6 C5 120.8(4) no
C7 C6 H6 119.6 no
C5 C6 H6 119.6 no
C6 C7 C8 119.3(3) no
C6 C7 H7 120.3 no
C8 C7 H7 120.3 no
C9 C8 C7 121.3(3) no
C9 C8 Cl1 119.7(3) no
C7 C8 Cl1 118.9(3) no
C8 C9 C10 119.1(4) no
C8 C9 H9 120.4 no
C10 C9 H9 120.4 no
C9 C10 C5 120.9(3) no
C9 C10 S1 122.0(3) no
C5 C10 S1 116.9(2) no
C3 N11 C12 125.8(3) yes
C3 N11 H11 118(3) yes
C12 N11 H11 117(3) yes
N11 C12 C13 109.2(3) no
N11 C12 C14 112.4(3) no
C13 C12 C14 114.0(3) no
N11 C12 H12 106.9 no
C13 C12 H12 106.9 no
C14 C12 H12 106.9 no
C12 C13 H13A 109.5 no
C12 C13 H13B 109.5 no
H13A C13 H13B 109.5 no
C12 C13 H13C 109.5 no
H13A C13 H13C 109.5 no
H13B C13 H13C 109.5 no
C15 C14 C19 110.3(4) no
C15 C14 C12 111.4(3) no
C19 C14 C12 114.4(3) no
C15 C14 H14 106.8 no
C19 C14 H14 106.8 no
C12 C14 H14 106.8 no
C14 C15 C16 111.0(4) no
C14 C15 H15A 109.4 no
C16 C15 H15A 109.4 no
C14 C15 H15B 109.4 no
C16 C15 H15B 109.4 no
H15A C15 H15B 108.0 no
C17 C16 C15 110.3(5) no
C17 C16 H16A 109.6 no
C15 C16 H16A 109.6 no
C17 C16 H16B 109.6 no
C15 C16 H16B 109.6 no
H16A C16 H16B 108.1 no
C18 C17 C16 110.5(5) no
C18 C17 H17A 109.6 no
C16 C17 H17A 109.6 no
C18 C17 H17B 109.6 no
C16 C17 H17B 109.6 no
H17A C17 H17B 108.1 no
C17 C18 C19 112.1(5) no
C17 C18 H18A 109.2 no
C19 C18 H18A 109.2 no
C17 C18 H18B 109.2 no
C19 C18 H18B 109.2 no
H18A C18 H18B 107.9 no
C14 C19 C18 111.0(4) no
C14 C19 H19A 109.4 no
C18 C19 H19A 109.4 no
C14 C19 H19B 109.4 no
C18 C19 H19B 109.4 no
H19A C19 H19B 108.0 no

loop_
_geom_bond_atom_site_label_1
_geom_bond_atom_site_label_2
_geom_bond_site_symmetry_2
_geom_bond_distance
_geom_bond_publ_flag
S1 O2 . 1.438(2) no
S1 O1 . 1.449(2) no
S1 N2 . 1.586(3) yes
S1 C10 . 1.745(3) yes
N2 C3 . 1.325(4) yes
C3 N11 . 1.322(4) yes
C3 N4 . 1.353(4) yes
N4 C5 . 1.392(4) yes
N4 H4 . .81(4) yes
C5 C10 . 1.391(4) no
C5 C6 . 1.397(4) no
C6 C7 . 1.369(5) no
C6 H6 . .9300 no
C7 C8 . 1.393(6) no
C7 H7 . .9300 no
C8 C9 . 1.362(5) no
C8 Cl1 . 1.737(4) no
C9 C10 . 1.389(4) no
C9 H9 . .9300 no
N11 C12 . 1.459(4) yes
N11 H11 . .75(4) yes
C12 C13 . 1.519(6) yes
C12 C14 . 1.520(5) yes
C12 H12 . .9800 no
C13 H13A . .9600 no
C13 H13B . .9600 no
C13 H13C . .9600 no
C14 C15 . 1.504(6) no
C14 C19 . 1.507(5) no
C14 H14 . .9800 no
C15 C16 . 1.541(7) no
C15 H15A . .9700 no
C15 H15B . .9700 no
C16 C17 . 1.487(9) no
C16 H16A . .9700 no
C16 H16B . .9700 no
C17 C18 . 1.472(8) no
C17 H17A . .9700 no
C17 H17B . .9700 no
C18 C19 . 1.527(6) no
C18 H18A . .9700 no
C18 H18B . .9700 no
C19 H19A . .9700 no
C19 H19B . .9700 no

loop_
_geom_hbond_atom_site_label_D
_geom_hbond_atom_site_label_H
_geom_hbond_atom_site_label_A
_geom_hbond_site_symmetry_A
_geom_hbond_distance_DH
_geom_hbond_distance_HA
_geom_hbond_distance_DA
_geom_hbond_angle_DHA
N4 H4 O1 4_745 0.81(4) 2.17(4) 2.935(4) 156(3)
N11 H11 O1 4_745 0.75(4) 2.23(4) 2.926(4) 154(4)

loop_
_geom_torsion_atom_site_label_1
_geom_torsion_atom_site_label_2
_geom_torsion_atom_site_label_3
_geom_torsion_atom_site_label_4
_geom_torsion
_geom_torsion_publ_flag
O2 S1 N2 C3 81.7(3) no
O1 S1 N2 C3 -151.3(3) no
C10 S1 N2 C3 -34.5(3) yes
S1 N2 C3 N11 -160.0(3) yes
S1 N2 C3 N4 22.1(5) yes
N2 C3 N4 C5 5.1(5) yes
N11 C3 N4 C5 -172.9(3) yes
C3 N4 C5 C10 -12.2(5) no
C3 N4 C5 C6 168.6(3) no
N4 C5 C6 C7 179.6(3) no
C10 C5 C6 C7 0.4(5) no
C5 C6 C7 C8 0.7(6) no
C6 C7 C8 C9 -0.5(6) no
C6 C7 C8 Cl1 -179.4(3) no
C7 C8 C9 C10 -1.0(5) no
Cl1 C8 C9 C10 178.0(3) no
C8 C9 C10 C5 2.1(5) no
C8 C9 C10 S1 -172.3(3) no
N4 C5 C10 C9 178.9(3) no
C6 C5 C10 C9 -1.9(5) no
N4 C5 C10 S1 -6.4(4) no
C6 C5 C10 S1 172.8(3) no
O2 S1 C10 C9 82.1(3) no
O1 S1 C10 C9 -43.2(3) no
N2 S1 C10 C9 -158.6(3) no
O2 S1 C10 C5 -92.5(3) no
O1 S1 C10 C5 142.2(3) no
N2 S1 C10 C5 26.8(3) no
N2 C3 N11 C12 4.7(6) yes
N4 C3 N11 C12 -177.2(3) no
C3 N11 C12 C13 -114.7(4) yes
C3 N11 C12 C14 117.8(4) yes
N11 C12 C14 C15 -65.1(5) yes
C13 C12 C14 C15 169.9(4) no
N11 C12 C14 C19 60.8(4) no
C13 C12 C14 C19 -64.2(5) no
C19 C14 C15 C16 55.6(6) no
C12 C14 C15 C16 -176.3(5) no
C14 C15 C16 C17 -57.5(7) no
C15 C16 C17 C18 57.7(7) no
C16 C17 C18 C19 -57.5(7) no
C15 C14 C19 C18 -54.2(5) no
C12 C14 C19 C18 179.3(4) no
C17 C18 C19 C14 55.8(6) no

loop_
_cod_related_entry_id
_cod_related_entry_database
_cod_related_entry_code
1 ChemSpider 21182785
